data_7719033
loop_
_publ_author_name
'Chauhan, Pinky'
'Ravikanth, Mangalampalli'

_publ_section_title
;
 Synthesis, structure, spectral and redox properties of 3-pyrrolyl BODIPYs
 containing one to eight bromides at the pyrrole carbons.
;
_journal_issue 18
_journal_name_full 'Dalton transactions (Cambridge, England : 2003)'
_journal_page_first 7465
_journal_page_last 7474
_journal_paper_doi 10.1039/d5dt00431d
_journal_volume 54
_journal_year 2025
_chemical_formula_moiety 'C20 H13 B Br3 F2 N3'
_chemical_formula_sum 'C20 H13 B Br3 F2 N3'
_chemical_formula_weight 583.87
_space_group_crystal_system monoclinic
_space_group_IT_number 14
_space_group_name_Hall '-P 2ybc'
_space_group_name_H-M_alt 'P 1 21/c 1'
_atom_sites_solution_hydrogens geom
_atom_sites_solution_primary dual
_audit_creation_date 2025-01-27
_audit_creation_method
;
Olex2 1.5-ac6-016
(compiled 2024.01.13 svn.r2f8d729c for Rigaku Oxford Diffraction, GUI svn.r6897)
;
_audit_update_record
;
2025-01-27 deposited with the CCDC.	2025-04-03 downloaded from the CCDC.
;
_cell_angle_alpha 90
_cell_angle_beta 109.298(3)
_cell_angle_gamma 90
_cell_formula_units_Z 4
_cell_length_a 9.7620(3)
_cell_length_b 19.1325(4)
_cell_length_c 11.0878(3)
_cell_measurement_reflns_used 7335
_cell_measurement_temperature 150.00(10)
_cell_measurement_theta_max 25.1950
_cell_measurement_theta_min 2.1250
_cell_volume 1954.53(10)
_computing_cell_refinement 'CrysAlisPro 1.171.43.105a (Rigaku OD, 2024)'
_computing_data_collection 'PROGRAM:BIS V6.2.16/2021-10-22 && APEX4 2021.4-0                                '
_computing_data_reduction 'CrysAlisPro 1.171.43.105a (Rigaku OD, 2024)'
_computing_molecular_graphics 'Olex2 1.5-ac6-016 (Dolomanov et al., 2009)'
_computing_publication_material 'Olex2 1.5-ac6-016 (Dolomanov et al., 2009)'
_computing_structure_refinement 'SHELXL 2018/3 (Sheldrick, 2015)'
_computing_structure_solution 'SHELXT 2018/2 (Sheldrick, 2018)'
_diffrn_ambient_environment N~2~
_diffrn_ambient_temperature 150.00(10)
_diffrn_detector 'CCD plate'
_diffrn_measured_fraction_theta_full 1.000
_diffrn_measured_fraction_theta_max 1.000
_diffrn_measurement_details
;
List of Runs (angles in degrees, time in seconds):

  # Type    Start    End  Width  t~exp~   \w     \q     \k     \f   Frames
#--------------------------------------------------------------------------
  1  \f   -126.27 113.13   1.80   10.00  72.69 -18.16  31.50    --   133
  2  \w    -76.17   6.63   1.80   10.00    --  -18.16  89.85 -32.66   46
  3  \f    158.27 358.07   1.80   10.00  31.11 -18.16 -31.50    --   111
  4  \w   -122.88  22.92   1.80   10.00    --  -18.16 -59.25 173.08   81
  5  \w   -122.88  22.92   1.80   10.00    --  -18.16 -59.25  71.08   81
;
_diffrn_measurement_device 'abstract diffractometer'
_diffrn_measurement_device_type 'Saxi-CrysAlisPro-abstract goniometer imported SAXI images'
_diffrn_measurement_method '\w and \f scans'
_diffrn_orient_matrix_type 'CrysAlisPro convention (1999,Acta A55,543-557)'
_diffrn_orient_matrix_UB_11 -0.0765649000
_diffrn_orient_matrix_UB_12 0.0033314000
_diffrn_orient_matrix_UB_13 -0.0253167000
_diffrn_orient_matrix_UB_21 0.0073511000
_diffrn_orient_matrix_UB_22 0.0243340000
_diffrn_orient_matrix_UB_23 -0.0457419000
_diffrn_orient_matrix_UB_31 -0.0027696000
_diffrn_orient_matrix_UB_32 -0.0277750000
_diffrn_orient_matrix_UB_33 -0.0431336000
_diffrn_radiation_monochromator graphite
_diffrn_radiation_probe x-ray
_diffrn_radiation_type 'Mo K\a'
_diffrn_radiation_wavelength 0.71073
_diffrn_reflns_av_R_equivalents 0.0634
_diffrn_reflns_av_unetI/netI 0.0342
_diffrn_reflns_Laue_measured_fraction_full 1.000
_diffrn_reflns_Laue_measured_fraction_max 1.000
_diffrn_reflns_limit_h_max 11
_diffrn_reflns_limit_h_min -11
_diffrn_reflns_limit_k_max 22
_diffrn_reflns_limit_k_min -22
_diffrn_reflns_limit_l_max 13
_diffrn_reflns_limit_l_min -13
_diffrn_reflns_number 28244
_diffrn_reflns_point_group_measured_fraction_full 1.000
_diffrn_reflns_point_group_measured_fraction_max 1.000
_diffrn_reflns_theta_full 24.992
_diffrn_reflns_theta_max 24.992
_diffrn_reflns_theta_min 2.129
_diffrn_source 'fine-focus sealed X-ray tube'
_diffrn_source_type 'Enhance (Mo) X-ray Source'
_exptl_absorpt_coefficient_mu 6.223
_exptl_absorpt_correction_T_max 1.00000
_exptl_absorpt_correction_T_min 0.48961
_exptl_absorpt_correction_type multi-scan
_exptl_absorpt_process_details
;
CrysAlisPro 1.171.43.105a (Rigaku Oxford Diffraction, 2024)
Empirical absorption correction using spherical harmonics,
implemented in SCALE3 ABSPACK scaling algorithm.
;
_exptl_crystal_colour 'metallic pinkish violet'
_exptl_crystal_colour_lustre metallic
_exptl_crystal_colour_modifier pinkish
_exptl_crystal_colour_primary violet
_exptl_crystal_density_diffrn 1.984
_exptl_crystal_description block
_exptl_crystal_F_000 1128
_exptl_crystal_size_max 0.3
_exptl_crystal_size_mid 0.2
_exptl_crystal_size_min 0.1
_refine_diff_density_max 2.071
_refine_diff_density_min -0.662
_refine_diff_density_rms 0.113
_refine_ls_extinction_method none
_refine_ls_goodness_of_fit_ref 1.024
_refine_ls_hydrogen_treatment constr
_refine_ls_matrix_type full
_refine_ls_number_parameters 263
_refine_ls_number_reflns 3445
_refine_ls_number_restraints 0
_refine_ls_restrained_S_all 1.024
_refine_ls_R_factor_all 0.0525
_refine_ls_R_factor_gt 0.0411
_refine_ls_shift/su_max 0.001
_refine_ls_shift/su_mean 0.000
_refine_ls_structure_factor_coef Fsqd
_refine_ls_weighting_details 'w=1/[\s^2^(Fo^2^)+(0.0558P)^2^+6.7302P] where P=(Fo^2^+2Fc^2^)/3'
_refine_ls_weighting_scheme calc
_refine_ls_wR_factor_gt 0.1052
_refine_ls_wR_factor_ref 0.1129
_reflns_Friedel_coverage 0.000
_reflns_number_gt 2888
_reflns_number_total 3445
_reflns_threshold_expression 'I > 2\s(I)'
_cod_data_source_file d5dt00431d2.cif
_cod_data_source_block mr_abs_br_autored
_cod_database_code 7719033
_shelx_shelxl_version_number 2018/3
_shelx_space_group_comment
;
The symmetry employed for this shelxl refinement is uniquely defined
by the following loop, which should always be used as a source of
symmetry information in preference to the above space-group names.
They are only intended as comments.
;
_shelx_estimated_absorpt_t_max 0.575
_shelx_estimated_absorpt_t_min 0.257
_olex2_refinement_description
;
1.a Aromatic/amide H refined with riding coordinates:
 N3(H007), C14(H00E), C18(H00H), C6(H00J), C10(H00K), C19(H00M), C7(H00O),
 C11(H00P), C4(H00Q), C3(H00R)
1.b Idealised Me refined as rotating group:
 C1(H00A,H00B,H00C)
;
_olex2_submission_special_instructions 'No special instructions were received'
_oxdiff_exptl_absorpt_empirical_details
;
Empirical correction (ABSPACK) includes:
- Absorption correction using spherical harmonics
- Frame scaling
- Detector area scaling
;
_oxdiff_exptl_absorpt_empirical_full_max 1.905
_oxdiff_exptl_absorpt_empirical_full_min 0.684

loop_
_space_group_symop_operation_xyz
'x, y, z'
'-x, y+1/2, -z+1/2'
'-x, -y, -z'
'x, -y-1/2, z-1/2'

loop_
_atom_site_label
_atom_site_type_symbol
_atom_site_fract_x
_atom_site_fract_y
_atom_site_fract_z
_atom_site_U_iso_or_equiv
_atom_site_adp_type
_atom_site_occupancy
_atom_site_site_symmetry_order
_atom_site_calc_flag
_atom_site_refinement_flags_posn
_atom_site_refinement_flags_adp
_atom_site_refinement_flags_occupancy
_atom_site_disorder_assembly
_atom_site_disorder_group
Br1 Br -0.09820(6) 0.64996(3) 0.16955(5) 0.03483(17) Uani 1 1 d . . . . .
Br2 Br 0.54712(7) 0.72412(3) 0.59192(6) 0.03929(18) Uani 1 1 d . . . . .
Br3 Br 0.09019(7) 0.31538(3) 0.48656(5) 0.03749(18) Uani 1 1 d . . . . .
F1 F 0.3793(3) 0.58259(16) 0.4436(3) 0.0317(7) Uani 1 1 d . . . . .
F2 F 0.2683(3) 0.62053(15) 0.5806(3) 0.0322(7) Uani 1 1 d . . . . .
N1 N 0.5192(5) 0.5852(2) 0.6673(4) 0.0265(9) Uani 1 1 d . . . . .
N2 N 0.3210(5) 0.4973(2) 0.5790(4) 0.0239(9) Uani 1 1 d . . . . .
N3 N 0.0749(5) 0.5569(2) 0.3554(4) 0.0291(10) Uani 1 1 d . . . . .
H007 H 0.129160 0.591312 0.398342 0.035 Uiso 1 1 calc R U . . .
C1 C 0.7894(8) 0.2754(3) 1.1776(6) 0.0494(17) Uani 1 1 d . . . . .
H00A H 0.772659 0.289264 1.256708 0.074 Uiso 1 1 calc R U . . .
H00B H 0.893949 0.271689 1.193235 0.074 Uiso 1 1 calc R U . . .
H00C H 0.743263 0.230086 1.149119 0.074 Uiso 1 1 calc R U . . .
C2 C 0.7256(7) 0.3292(3) 1.0765(5) 0.0369(13) Uani 1 1 d . . . . .
C3 C 0.7951(7) 0.3473(3) 0.9888(6) 0.0421(15) Uani 1 1 d . . . . .
H00R H 0.886713 0.327207 0.997067 0.051 Uiso 1 1 calc R U . . .
C4 C 0.7331(6) 0.3939(3) 0.8904(5) 0.0361(13) Uani 1 1 d . . . . .
H00Q H 0.782452 0.405383 0.832211 0.043 Uiso 1 1 calc R U . . .
C5 C 0.5998(6) 0.4237(3) 0.8762(5) 0.0292(12) Uani 1 1 d . . . . .
C6 C 0.5300(6) 0.4071(3) 0.9640(5) 0.0309(12) Uani 1 1 d . . . . .
H00J H 0.438529 0.427356 0.955956 0.037 Uiso 1 1 calc R U . . .
C7 C 0.5948(7) 0.3608(3) 1.0631(5) 0.0341(13) Uani 1 1 d . . . . .
H00O H 0.547464 0.350746 1.123457 0.041 Uiso 1 1 calc R U . . .
C8 C 0.5278(6) 0.4721(3) 0.7690(5) 0.0265(11) Uani 1 1 d . . . . .
C9 C 0.5913(6) 0.5374(3) 0.7630(5) 0.0286(12) Uani 1 1 d . . . . .
C10 C 0.7195(6) 0.5689(3) 0.8406(5) 0.0342(13) Uani 1 1 d . . . . .
H00K H 0.789056 0.548498 0.913350 0.041 Uiso 1 1 calc R U . . .
C11 C 0.7268(7) 0.6346(3) 0.7928(5) 0.0393(14) Uani 1 1 d . . . . .
H00P H 0.802500 0.667704 0.825638 0.047 Uiso 1 1 calc R U . . .
C12 C 0.6037(6) 0.6432(3) 0.6883(5) 0.0315(12) Uani 1 1 d . . . . .
C13 C 0.3996(6) 0.4530(3) 0.6778(5) 0.0266(11) Uani 1 1 d . . . . .
C14 C 0.3323(6) 0.3869(3) 0.6585(5) 0.0286(11) Uani 1 1 d . . . . .
H00E H 0.362966 0.346855 0.711201 0.034 Uiso 1 1 calc R U . . .
C15 C 0.2159(6) 0.3912(3) 0.5506(5) 0.0283(11) Uani 1 1 d . . . . .
C16 C 0.2058(6) 0.4608(3) 0.5008(5) 0.0250(11) Uani 1 1 d . . . . .
C17 C 0.0917(6) 0.4878(3) 0.3873(5) 0.0255(11) Uani 1 1 d . . . . .
C18 C -0.0129(6) 0.4519(3) 0.2985(5) 0.0363(13) Uani 1 1 d . . . . .
H00H H -0.026403 0.402678 0.297691 0.044 Uiso 1 1 calc R U . . .
C19 C -0.0985(6) 0.4990(3) 0.2074(5) 0.0360(13) Uani 1 1 d . . . . .
H00M H -0.180017 0.488491 0.134402 0.043 Uiso 1 1 calc R U . . .
C20 C -0.0393(6) 0.5634(3) 0.2463(5) 0.0294(12) Uani 1 1 d . . . . .
B1 B 0.3697(7) 0.5738(3) 0.5648(5) 0.0265(13) Uani 1 1 d . . . . .

loop_
_atom_site_aniso_label
_atom_site_aniso_U_11
_atom_site_aniso_U_22
_atom_site_aniso_U_33
_atom_site_aniso_U_23
_atom_site_aniso_U_13
_atom_site_aniso_U_12
Br1 0.0373(3) 0.0287(3) 0.0339(3) 0.0067(2) 0.0056(2) -0.0016(2)
Br2 0.0458(4) 0.0239(3) 0.0452(3) 0.0018(2) 0.0111(3) -0.0044(2)
Br3 0.0426(4) 0.0248(3) 0.0401(3) -0.0007(2) 0.0070(3) -0.0047(2)
F1 0.0409(18) 0.0325(17) 0.0226(15) 0.0015(12) 0.0118(13) -0.0070(14)
F2 0.0334(17) 0.0229(15) 0.0409(17) -0.0027(13) 0.0130(14) 0.0053(13)
N1 0.034(3) 0.021(2) 0.026(2) -0.0006(18) 0.0128(19) 0.0016(19)
N2 0.028(2) 0.020(2) 0.025(2) 0.0015(17) 0.0094(18) 0.0015(18)
N3 0.032(3) 0.026(2) 0.029(2) 0.0008(18) 0.009(2) -0.0032(19)
C1 0.067(5) 0.034(3) 0.036(3) 0.003(3) 0.000(3) 0.011(3)
C2 0.045(4) 0.027(3) 0.031(3) -0.003(2) 0.002(3) 0.007(3)
C3 0.039(4) 0.041(4) 0.044(3) 0.002(3) 0.012(3) 0.010(3)
C4 0.033(3) 0.042(3) 0.035(3) 0.004(3) 0.013(3) 0.010(3)
C5 0.037(3) 0.023(3) 0.026(3) -0.002(2) 0.009(2) 0.001(2)
C6 0.038(3) 0.027(3) 0.031(3) -0.002(2) 0.016(2) 0.004(2)
C7 0.051(4) 0.024(3) 0.028(3) 0.000(2) 0.013(3) 0.003(3)
C8 0.031(3) 0.025(3) 0.028(3) 0.001(2) 0.015(2) 0.008(2)
C9 0.032(3) 0.027(3) 0.029(3) -0.002(2) 0.014(2) 0.004(2)
C10 0.035(3) 0.036(3) 0.030(3) -0.001(2) 0.008(2) 0.000(3)
C11 0.042(4) 0.036(3) 0.037(3) -0.003(3) 0.010(3) -0.007(3)
C12 0.037(3) 0.026(3) 0.032(3) -0.002(2) 0.013(2) 0.001(2)
C13 0.031(3) 0.025(3) 0.028(3) 0.002(2) 0.015(2) 0.004(2)
C14 0.030(3) 0.025(3) 0.031(3) 0.004(2) 0.011(2) 0.004(2)
C15 0.030(3) 0.022(3) 0.033(3) -0.004(2) 0.011(2) -0.004(2)
C16 0.027(3) 0.022(3) 0.028(3) -0.002(2) 0.014(2) 0.000(2)
C17 0.034(3) 0.019(2) 0.029(3) 0.000(2) 0.018(2) 0.002(2)
C18 0.041(3) 0.025(3) 0.041(3) 0.001(2) 0.009(3) -0.002(2)
C19 0.039(3) 0.031(3) 0.033(3) 0.000(2) 0.006(2) -0.005(3)
C20 0.032(3) 0.029(3) 0.028(3) 0.004(2) 0.011(2) 0.002(2)
B1 0.032(3) 0.021(3) 0.028(3) -0.002(2) 0.011(3) 0.004(2)

loop_
_atom_type_symbol
_atom_type_description
_atom_type_scat_dispersion_real
_atom_type_scat_dispersion_imag
_atom_type_scat_source
C C 0.0033 0.0016 'International Tables Vol C Tables 4.2.6.8 and 6.1.1.4'
H H 0.0000 0.0000 'International Tables Vol C Tables 4.2.6.8 and 6.1.1.4'
B B 0.0013 0.0007 'International Tables Vol C Tables 4.2.6.8 and 6.1.1.4'
Br Br -0.2901 2.4595 'International Tables Vol C Tables 4.2.6.8 and 6.1.1.4'
F F 0.0171 0.0103 'International Tables Vol C Tables 4.2.6.8 and 6.1.1.4'
N N 0.0061 0.0033 'International Tables Vol C Tables 4.2.6.8 and 6.1.1.4'

loop_
_geom_angle_atom_site_label_1
_geom_angle_atom_site_label_2
_geom_angle_atom_site_label_3
_geom_angle
_geom_angle_site_symmetry_1
_geom_angle_site_symmetry_3
_geom_angle_publ_flag
C9 N1 B1 125.6(4) . . ?
C12 N1 C9 106.2(4) . . ?
C12 N1 B1 128.1(4) . . ?
C13 N2 B1 122.7(4) . . ?
C16 N2 C13 108.1(4) . . ?
C16 N2 B1 129.1(4) . . ?
C17 N3 H007 125.8 . . ?
C20 N3 H007 125.8 . . ?
C20 N3 C17 108.3(4) . . ?
H00A C1 H00B 109.5 . . ?
H00A C1 H00C 109.5 . . ?
H00B C1 H00C 109.5 . . ?
C2 C1 H00A 109.5 . . ?
C2 C1 H00B 109.5 . . ?
C2 C1 H00C 109.5 . . ?
C3 C2 C1 120.9(6) . . ?
C7 C2 C1 121.6(6) . . ?
C7 C2 C3 117.5(5) . . ?
C2 C3 H00R 119.3 . . ?
C4 C3 C2 121.4(6) . . ?
C4 C3 H00R 119.3 . . ?
C3 C4 H00Q 119.8 . . ?
C5 C4 C3 120.4(5) . . ?
C5 C4 H00Q 119.8 . . ?
C4 C5 C6 119.0(5) . . ?
C4 C5 C8 121.8(5) . . ?
C6 C5 C8 119.2(5) . . ?
C5 C6 H00J 120.1 . . ?
C7 C6 C5 119.8(5) . . ?
C7 C6 H00J 120.1 . . ?
C2 C7 C6 121.9(5) . . ?
C2 C7 H00O 119.0 . . ?
C6 C7 H00O 119.0 . . ?
C9 C8 C5 119.5(5) . . ?
C13 C8 C5 119.8(5) . . ?
C13 C8 C9 120.7(5) . . ?
N1 C9 C8 119.8(5) . . ?
C10 C9 N1 107.9(5) . . ?
C10 C9 C8 132.3(5) . . ?
C9 C10 H00K 126.1 . . ?
C11 C10 C9 107.9(5) . . ?
C11 C10 H00K 126.1 . . ?
C10 C11 H00P 126.5 . . ?
C10 C11 C12 107.0(5) . . ?
C12 C11 H00P 126.5 . . ?
N1 C12 Br2 122.3(4) . . ?
N1 C12 C11 111.0(5) . . ?
C11 C12 Br2 126.5(4) . . ?
N2 C13 C14 108.6(5) . . ?
C8 C13 N2 123.1(5) . . ?
C8 C13 C14 128.1(5) . . ?
C13 C14 H00E 126.5 . . ?
C15 C14 C13 107.0(5) . . ?
C15 C14 H00E 126.5 . . ?
C14 C15 Br3 122.7(4) . . ?
C14 C15 C16 109.1(5) . . ?
C16 C15 Br3 128.2(4) . . ?
N2 C16 C15 107.1(4) . . ?
N2 C16 C17 126.5(4) . . ?
C15 C16 C17 126.4(5) . . ?
N3 C17 C16 123.7(5) . . ?
C18 C17 N3 107.9(5) . . ?
C18 C17 C16 128.4(5) . . ?
C17 C18 H00H 125.5 . . ?
C17 C18 C19 108.9(5) . . ?
C19 C18 H00H 125.5 . . ?
C18 C19 H00M 127.4 . . ?
C20 C19 C18 105.2(5) . . ?
C20 C19 H00M 127.4 . . ?
N3 C20 Br1 122.0(4) . . ?
N3 C20 C19 109.7(5) . . ?
C19 C20 Br1 128.4(4) . . ?
F1 B1 N1 110.3(4) . . ?
F1 B1 N2 109.4(4) . . ?
F2 B1 F1 108.8(4) . . ?
F2 B1 N1 110.9(4) . . ?
F2 B1 N2 109.7(4) . . ?
N1 B1 N2 107.7(4) . . ?

loop_
_geom_bond_atom_site_label_1
_geom_bond_atom_site_label_2
_geom_bond_distance
_geom_bond_site_symmetry_2
_geom_bond_publ_flag
Br1 C20 1.864(5) . ?
Br2 C12 1.858(5) . ?
Br3 C15 1.881(5) . ?
F1 B1 1.389(6) . ?
F2 B1 1.388(6) . ?
N1 C9 1.401(7) . ?
N1 C12 1.356(7) . ?
N1 B1 1.540(8) . ?
N2 C13 1.397(6) . ?
N2 C16 1.364(7) . ?
N2 B1 1.561(7) . ?
N3 H007 0.8800 . ?
N3 C17 1.364(6) . ?
N3 C20 1.352(7) . ?
C1 H00A 0.9800 . ?
C1 H00B 0.9800 . ?
C1 H00C 0.9800 . ?
C2 C1 1.497(8) . ?
C2 C3 1.401(9) . ?
C2 C7 1.376(8) . ?
C3 H00R 0.9500 . ?
C4 C3 1.383(8) . ?
C4 H00Q 0.9500 . ?
C5 C4 1.382(8) . ?
C5 C6 1.396(7) . ?
C6 H00J 0.9500 . ?
C6 C7 1.391(8) . ?
C7 H00O 0.9500 . ?
C8 C5 1.488(7) . ?
C8 C9 1.405(7) . ?
C8 C13 1.374(7) . ?
C9 C10 1.399(8) . ?
C10 H00K 0.9500 . ?
C10 C11 1.375(8) . ?
C11 H00P 0.9500 . ?
C12 C11 1.376(8) . ?
C13 C14 1.408(7) . ?
C14 H00E 0.9500 . ?
C15 C14 1.353(7) . ?
C16 C15 1.432(7) . ?
C16 C17 1.472(7) . ?
C17 C18 1.349(8) . ?
C18 H00H 0.9500 . ?
C18 C19 1.406(8) . ?
C19 H00M 0.9500 . ?
C20 C19 1.369(8) . ?

loop_
_geom_torsion_atom_site_label_1
_geom_torsion_atom_site_label_2
_geom_torsion_atom_site_label_3
_geom_torsion_atom_site_label_4
_geom_torsion
_geom_torsion_site_symmetry_1
_geom_torsion_site_symmetry_2
_geom_torsion_site_symmetry_3
_geom_torsion_site_symmetry_4
_geom_torsion_publ_flag
Br1 C20 C19 C18 179.8(4) . . . . ?
Br2 C12 C11 C10 175.1(4) . . . . ?
Br3 C15 C14 C13 -179.4(4) . . . . ?
N1 C9 C10 C11 -0.6(6) . . . . ?
N1 C12 C11 C10 -0.6(7) . . . . ?
N2 C13 C14 C15 0.0(6) . . . . ?
N2 C16 C15 Br3 -180.0(4) . . . . ?
N2 C16 C15 C14 1.8(6) . . . . ?
N2 C16 C17 N3 -9.8(8) . . . . ?
N2 C16 C17 C18 170.6(5) . . . . ?
N3 C17 C18 C19 0.1(6) . . . . ?
N3 C20 C19 C18 -0.6(6) . . . . ?
C1 C2 C3 C4 176.2(6) . . . . ?
C1 C2 C7 C6 -175.4(5) . . . . ?
C3 C2 C7 C6 2.4(8) . . . . ?
C4 C5 C6 C7 -0.4(8) . . . . ?
C5 C4 C3 C2 -0.1(9) . . . . ?
C5 C6 C7 C2 -1.5(8) . . . . ?
C5 C8 C9 N1 -175.6(4) . . . . ?
C5 C8 C9 C10 1.7(8) . . . . ?
C5 C8 C13 N2 175.8(4) . . . . ?
C5 C8 C13 C14 -10.7(8) . . . . ?
C6 C5 C4 C3 1.1(8) . . . . ?
C7 C2 C3 C4 -1.7(9) . . . . ?
C8 C5 C4 C3 -177.9(5) . . . . ?
C8 C5 C6 C7 178.7(5) . . . . ?
C8 C9 C10 C11 -178.2(6) . . . . ?
C8 C13 C14 C15 -174.3(5) . . . . ?
C9 N1 C12 Br2 -175.7(4) . . . . ?
C9 N1 C12 C11 0.2(6) . . . . ?
C9 N1 B1 F1 -124.6(5) . . . . ?
C9 N1 B1 F2 114.8(5) . . . . ?
C9 N1 B1 N2 -5.3(6) . . . . ?
C9 C8 C5 C4 -66.1(7) . . . . ?
C9 C8 C5 C6 114.9(6) . . . . ?
C9 C8 C13 N2 -3.5(7) . . . . ?
C9 C8 C13 C14 170.0(5) . . . . ?
C9 C10 C11 C12 0.7(7) . . . . ?
C12 N1 C9 C8 178.2(4) . . . . ?
C12 N1 C9 C10 0.3(6) . . . . ?
C12 N1 B1 F1 59.1(6) . . . . ?
C12 N1 B1 F2 -61.5(7) . . . . ?
C12 N1 B1 N2 178.3(4) . . . . ?
C13 N2 C16 C15 -1.8(5) . . . . ?
C13 N2 C16 C17 177.7(4) . . . . ?
C13 N2 B1 F1 125.3(5) . . . . ?
C13 N2 B1 F2 -115.4(5) . . . . ?
C13 N2 B1 N1 5.4(6) . . . . ?
C13 C8 C5 C4 114.6(6) . . . . ?
C13 C8 C5 C6 -64.5(7) . . . . ?
C13 C8 C9 N1 3.7(7) . . . . ?
C13 C8 C9 C10 -178.9(5) . . . . ?
C15 C16 C17 N3 169.6(5) . . . . ?
C15 C16 C17 C18 -10.0(9) . . . . ?
C16 N2 C13 C8 175.8(5) . . . . ?
C16 N2 C13 C14 1.2(5) . . . . ?
C16 N2 B1 F1 -51.5(7) . . . . ?
C16 N2 B1 F2 67.8(6) . . . . ?
C16 N2 B1 N1 -171.3(4) . . . . ?
C16 C15 C14 C13 -1.1(6) . . . . ?
C16 C17 C18 C19 179.7(5) . . . . ?
C17 N3 C20 Br1 -179.7(4) . . . . ?
C17 N3 C20 C19 0.7(6) . . . . ?
C17 C16 C15 Br3 0.5(8) . . . . ?
C17 C16 C15 C14 -177.7(5) . . . . ?
C17 C18 C19 C20 0.3(6) . . . . ?
C20 N3 C17 C16 179.9(4) . . . . ?
C20 N3 C17 C18 -0.4(6) . . . . ?
B1 N1 C9 C8 1.2(7) . . . . ?
B1 N1 C9 C10 -176.8(4) . . . . ?
B1 N1 C12 Br2 1.2(7) . . . . ?
B1 N1 C12 C11 177.1(5) . . . . ?
B1 N2 C13 C8 -1.6(7) . . . . ?
B1 N2 C13 C14 -176.2(4) . . . . ?
B1 N2 C16 C15 175.4(4) . . . . ?
B1 N2 C16 C17 -5.1(8) . . . . ?
